data_2310802
loop_
_publ_author_name
'Curry, N.A.'
'Runciman, W.A.'

_publ_section_title
;
 A neutron-diffraction study of potassium cobalticyanide
;
_journal_name_full 'Acta Crystallographica (1,1948-23,1967)'
_journal_page_first 674
_journal_page_last 678
_journal_volume 12
_journal_year 1959
_chemical_formula_sum 'C6 Co K3 N6'
_chemical_name_systematic 'K3 (Co (C N)6)'
_space_group_IT_number 14
_symmetry_space_group_name_Hall '-P 2ybc'
_symmetry_space_group_name_H-M 'P 1 21/c 1'
_cell_angle_alpha 90
_cell_angle_beta 107.33
_cell_angle_gamma 90
_cell_formula_units_Z 2
_cell_length_a 7.1
_cell_length_b 10.4
_cell_length_c 8.4
_cell_volume 592.099
_citation_journal_id_ASTM ACCRA9
_cod_data_source_file Curry_ACCRA9_1959_1370.cif
_cod_data_source_block C6Co1K3N6
_cod_original_cell_volume 592.0994
_cod_original_formula_sum 'C6 Co1 K3 N6'
_cod_database_code 2310802

loop_
_symmetry_equiv_pos_as_xyz
x,y,z
-x,y+1/2,-z+1/2
-x,-y,-z
x,-y-1/2,z-1/2

loop_
_atom_site_label
_atom_site_type_symbol
_atom_site_fract_x
_atom_site_fract_y
_atom_site_fract_z
_atom_site_occupancy
_atom_site_U_iso_or_equiv
Co1 Co+3 0 0 0 1 0.0
N2 N-3 0.306 -0.07 0.331 1 0.0
C1 C+2 0.118 0.165 0.014 1 0.0
C2 C+2 0.189 -0.043 0.206 1 0.0
C3 C+2 0.179 -0.059 -0.114 1 0.0
N3 N-3 0.286 -0.096 -0.184 1 0.0
K2 K+1 0.499 0.23 0 1 0.0
N1 N-3 0.199 0.261 0.024 1 0.0
K1 K+1 0 0 0.5 1 0.0
